data_7001325
loop_
_publ_author_name
'Agapiou, Kyriacos'
'Mej\'ia, Michelle L.'
'Yang, Xiaoping'
'Holliday, Bradley J.'

_publ_section_title
;
 Multinuclear Cd2, Cd3 and 1-D framework structures of Cd(II) Schiff
 base complexes
;
_journal_issue 21
_journal_name_full 'Dalton Transactions'
_journal_page_first 4154
_journal_page_last 4159
_journal_paper_doi 10.1039/b816059g
_journal_year 2009
_chemical_formula_moiety 'C22 H25 Br2 Cd N2 Na O7'
_chemical_formula_sum 'C22 H25 Br2 Cd N2 Na O7'
_chemical_formula_weight 724.65
_chemical_name_systematic
;
?
;
_space_group_IT_number 4
_symmetry_cell_setting monoclinic
_symmetry_space_group_name_Hall 'P 2yb'
_symmetry_space_group_name_H-M 'P 1 21 1'
_atom_sites_solution_hydrogens geom
_atom_sites_solution_primary direct
_atom_sites_solution_secondary difmap
_audit_creation_method SHELXL-97
_cell_angle_alpha 90.000(5)
_cell_angle_beta 99.4209(9)
_cell_angle_gamma 90.000(5)
_cell_formula_units_Z 4
_cell_length_a 13.7004(3)
_cell_length_b 7.6677(2)
_cell_length_c 25.5552(6)
_cell_measurement_reflns_used 5379
_cell_measurement_temperature 153(2)
_cell_measurement_theta_max 27.5
_cell_measurement_theta_min 1.0
_cell_volume 2648.38(11)
_computing_structure_refinement 'SHELXL-97 (Sheldrick, 1997)'
_computing_structure_solution 'SHELXS-97 (Sheldrick, 1990)'
_diffrn_ambient_temperature 153(2)
_diffrn_measured_fraction_theta_full 0.988
_diffrn_measured_fraction_theta_max 0.988
_diffrn_measurement_device_type 'Nonius Kappa CCD'
_diffrn_measurement_method \W-Scans
_diffrn_radiation_monochromator graphite
_diffrn_radiation_source 'fine-focus sealed tube'
_diffrn_radiation_type MoK\a
_diffrn_radiation_wavelength 0.71073
_diffrn_reflns_av_R_equivalents 0.0000
_diffrn_reflns_av_sigmaI/netI 0.0633
_diffrn_reflns_limit_h_max 16
_diffrn_reflns_limit_h_min -16
_diffrn_reflns_limit_k_max 9
_diffrn_reflns_limit_k_min -8
_diffrn_reflns_limit_l_max 30
_diffrn_reflns_limit_l_min -30
_diffrn_reflns_number 8693
_diffrn_reflns_theta_full 25.00
_diffrn_reflns_theta_max 25.00
_diffrn_reflns_theta_min 1.82
_exptl_absorpt_coefficient_mu 3.901
_exptl_absorpt_correction_T_max 0.630
_exptl_absorpt_correction_T_min 0.560
_exptl_absorpt_correction_type multi-scan
_exptl_absorpt_process_details
;
DENZO and Scalepack (Otwinoski and Minor, 1997)
;
_exptl_crystal_colour orange
_exptl_crystal_density_diffrn 1.817
_exptl_crystal_density_method 'not measured'
_exptl_crystal_description needle
_exptl_crystal_F_000 1424
_exptl_crystal_size_max 0.21
_exptl_crystal_size_mid 0.13
_exptl_crystal_size_min 0.12
_refine_diff_density_max 1.029
_refine_diff_density_min -0.594
_refine_diff_density_rms 0.106
_refine_ls_abs_structure_details 'Flack H D (1983), Acta Cryst. A39, 876-881'
_refine_ls_abs_structure_Flack 0.165(11)
_refine_ls_extinction_method none
_refine_ls_goodness_of_fit_ref 1.117
_refine_ls_hydrogen_treatment constr
_refine_ls_matrix_type full
_refine_ls_number_parameters 632
_refine_ls_number_reflns 8693
_refine_ls_number_restraints 1
_refine_ls_restrained_S_all 1.117
_refine_ls_R_factor_all 0.0659
_refine_ls_R_factor_gt 0.0478
_refine_ls_shift/su_max 0.001
_refine_ls_shift/su_mean 0.000
_refine_ls_structure_factor_coef Fsqd
_refine_ls_weighting_details 'calc w=1/[\s^2^(Fo^2^)+(0.0353P)^2^+6.4454P] where P=(Fo^2^+2Fc^2^)/3'
_refine_ls_weighting_scheme calc
_refine_ls_wR_factor_gt 0.1020
_refine_ls_wR_factor_ref 0.1106
_reflns_number_gt 7290
_reflns_number_total 8693
_reflns_threshold_expression >2sigma(I)
_cod_data_source_file b816059g.txt
_cod_data_source_block complex-1
_cod_original_sg_symbol_H-M P2(1)
_cod_database_code 7001325

loop_
_symmetry_equiv_pos_as_xyz
'x, y, z'
'-x, y+1/2, -z'

loop_
_atom_site_label
_atom_site_type_symbol
_atom_site_fract_x
_atom_site_fract_y
_atom_site_fract_z
_atom_site_U_iso_or_equiv
_atom_site_adp_type
_atom_site_occupancy
_atom_site_symmetry_multiplicity
_atom_site_calc_flag
_atom_site_refinement_flags
_atom_site_disorder_assembly
_atom_site_disorder_group
Cd1 Cd 0.82438(4) 1.40842(9) 0.40278(2) 0.03528(16) Uani 1 1 d . . .
Br1 Br 0.62401(8) 1.76161(17) 0.64839(4) 0.0660(3) Uani 1 1 d . . .
Br2 Br 1.27099(7) 1.76899(18) 0.28689(4) 0.0673(4) Uani 1 1 d . . .
N1 N 0.8252(5) 1.2913(10) 0.4848(2) 0.0398(19) Uani 1 1 d . . .
N2 N 0.9788(5) 1.2983(10) 0.4045(2) 0.0372(18) Uani 1 1 d . . .
O1 O 0.6521(4) 1.9082(10) 0.4487(2) 0.0539(16) Uani 1 1 d . . .
O2 O 0.7505(4) 1.6287(9) 0.4378(2) 0.0460(17) Uani 1 1 d . . .
O3 O 0.8886(4) 1.6397(9) 0.3668(2) 0.0451(16) Uani 1 1 d . . .
O4 O 0.9029(4) 1.9091(9) 0.3080(2) 0.0410(14) Uani 1 1 d . . .
O5 O 0.7041(5) 1.3870(10) 0.3310(2) 0.0527(18) Uani 1 1 d . . .
O6 O 0.7435(4) 1.1279(9) 0.3622(2) 0.0435(16) Uani 1 1 d . . .
C1 C 0.5874(8) 2.0526(15) 0.4522(4) 0.063(3) Uani 1 1 d . . .
H1A H 0.5813 2.1217 0.4195 0.095 Uiso 1 1 calc R . .
H1B H 0.6145 2.1256 0.4826 0.095 Uiso 1 1 calc R . .
H1C H 0.5220 2.0093 0.4568 0.095 Uiso 1 1 calc R . .
C2 C 0.6689(6) 1.8002(13) 0.4922(3) 0.042(2) Uani 1 1 d . . .
C3 C 0.6395(6) 1.8350(14) 0.5406(3) 0.045(2) Uani 1 1 d . . .
H3 H 0.6050 1.9392 0.5461 0.054 Uiso 1 1 calc R . .
C4 C 0.6621(6) 1.7121(15) 0.5810(3) 0.047(2) Uani 1 1 d . . .
C5 C 0.7085(6) 1.5582(14) 0.5743(3) 0.043(2) Uani 1 1 d . . .
H5 H 0.7209 1.4764 0.6025 0.051 Uiso 1 1 calc R . .
C6 C 0.7380(6) 1.5217(13) 0.5251(3) 0.038(2) Uani 1 1 d . . .
C7 C 0.7205(6) 1.6427(13) 0.4837(3) 0.040(2) Uani 1 1 d . . .
C8 C 0.7874(6) 1.3581(13) 0.5232(3) 0.041(2) Uani 1 1 d . . .
H8 H 0.7932 1.2894 0.5544 0.049 Uiso 1 1 calc R . .
C9 C 0.8721(6) 1.1170(13) 0.4923(3) 0.042(2) Uani 1 1 d . . .
H9A H 0.8350 1.0352 0.4664 0.051 Uiso 1 1 calc R . .
H9B H 0.8667 1.0744 0.5283 0.051 Uiso 1 1 calc R . .
C10 C 0.9777(7) 1.1142(12) 0.4859(3) 0.041(2) Uani 1 1 d . . .
H10A H 1.0082 1.0059 0.5022 0.049 Uiso 1 1 calc R . .
H10B H 1.0117 1.2138 0.5057 0.049 Uiso 1 1 calc R . .
C11 C 0.9967(7) 1.1235(12) 0.4276(3) 0.043(2) Uani 1 1 d . . .
H11A H 1.0661 1.0895 0.4265 0.052 Uiso 1 1 calc R . .
H11B H 0.9531 1.0388 0.4058 0.052 Uiso 1 1 calc R . .
C12 C 1.0519(6) 1.3709(12) 0.3868(3) 0.036(2) Uani 1 1 d . . .
H12 H 1.1120 1.3068 0.3917 0.043 Uiso 1 1 calc R . .
C13 C 1.0537(6) 1.5398(12) 0.3602(3) 0.036(2) Uani 1 1 d . . .
C14 C 1.1431(6) 1.5787(13) 0.3431(3) 0.041(2) Uani 1 1 d . . .
H14 H 1.1981 1.5027 0.3518 0.049 Uiso 1 1 calc R . .
C15 C 1.1515(6) 1.7254(14) 0.3139(3) 0.043(2) Uani 1 1 d . . .
C16 C 1.0728(6) 1.8419(14) 0.3007(3) 0.043(2) Uani 1 1 d . . .
H16 H 1.0794 1.9425 0.2799 0.051 Uiso 1 1 calc R . .
C17 C 0.9864(6) 1.8072(14) 0.3184(3) 0.039(2) Uani 1 1 d . . .
C18 C 0.9732(6) 1.6552(12) 0.3506(3) 0.034(2) Uani 1 1 d . . .
C19 C 0.9065(7) 2.0567(14) 0.2728(3) 0.049(2) Uani 1 1 d . . .
H19A H 0.8428 2.1180 0.2679 0.073 Uiso 1 1 calc R . .
H19B H 0.9198 2.0153 0.2384 0.073 Uiso 1 1 calc R . .
H19C H 0.9592 2.1366 0.2883 0.073 Uiso 1 1 calc R . .
Cd2 Cd 0.86003(4) 0.83425(8) 0.08785(2) 0.03556(16) Uani 1 1 d . . .
Br3 Br 1.37433(7) 1.19243(19) 0.21331(4) 0.0644(3) Uani 1 1 d . . .
Br4 Br 0.53086(8) 1.1941(2) -0.16499(4) 0.0751(4) Uani 1 1 d . . .
N3 N 1.0154(5) 0.7183(10) 0.0915(2) 0.0368(17) Uani 1 1 d . . .
N4 N 0.8215(5) 0.7238(10) 0.0046(3) 0.0388(17) Uani 1 1 d . . .
O8 O 0.9927(4) 1.3368(9) 0.1818(2) 0.0437(15) Uani 1 1 d . . .
O9 O 0.9450(4) 1.0595(9) 0.1279(2) 0.0436(15) Uani 1 1 d . . .
O10 O 0.7734(4) 1.0623(9) 0.0500(2) 0.0452(16) Uani 1 1 d . . .
O11 O 0.6677(4) 1.3432(9) 0.0359(2) 0.0474(15) Uani 1 1 d . . .
O12 O 0.7770(5) 0.8147(9) 0.1577(2) 0.0477(16) Uani 1 1 d . . .
O13 O 0.8053(5) 0.5573(9) 0.1290(2) 0.0444(16) Uani 1 1 d . . .
C20 C 1.0147(7) 1.4876(14) 0.2145(4) 0.052(3) Uani 1 1 d . . .
H20A H 0.9538 1.5536 0.2155 0.077 Uiso 1 1 calc R . .
H20B H 1.0622 1.5613 0.2000 0.077 Uiso 1 1 calc R . .
H20C H 1.0433 1.4512 0.2506 0.077 Uiso 1 1 calc R . .
C21 C 1.0694(6) 1.2310(13) 0.1763(3) 0.041(2) Uani 1 1 d . . .
C22 C 1.1675(6) 1.2642(14) 0.1960(3) 0.043(2) Uani 1 1 d . . .
H22 H 1.1861 1.3683 0.2152 0.052 Uiso 1 1 calc R . .
C23 C 1.2382(6) 1.1446(15) 0.1874(3) 0.045(3) Uani 1 1 d . . .
C24 C 1.2137(6) 0.9922(15) 0.1614(3) 0.045(3) Uani 1 1 d . . .
H24 H 1.2641 0.9110 0.1571 0.054 Uiso 1 1 calc R . .
C25 C 1.1141(6) 0.9534(12) 0.1408(3) 0.036(2) Uani 1 1 d . . .
C26 C 1.0385(6) 1.0748(13) 0.1472(3) 0.036(2) Uani 1 1 d . . .
C27 C 1.0975(7) 0.7859(12) 0.1141(3) 0.043(2) Uani 1 1 d . . .
H27 H 1.1550 0.7173 0.1133 0.052 Uiso 1 1 calc R . .
C28 C 1.0209(7) 0.5487(13) 0.0667(4) 0.043(2) Uani 1 1 d . . .
H28A H 0.9880 0.4615 0.0864 0.052 Uiso 1 1 calc R . .
H28B H 1.0914 0.5147 0.0697 0.052 Uiso 1 1 calc R . .
C29 C 0.9730(7) 0.5430(14) 0.0078(4) 0.049(3) Uani 1 1 d . . .
H29A H 0.9986 0.6424 -0.0107 0.059 Uiso 1 1 calc R . .
H29B H 0.9944 0.4346 -0.0081 0.059 Uiso 1 1 calc R . .
C30 C 0.8627(7) 0.5499(12) -0.0026(3) 0.043(2) Uani 1 1 d . . .
H30A H 0.8392 0.5109 -0.0395 0.052 Uiso 1 1 calc R . .
H30B H 0.8368 0.4669 0.0214 0.052 Uiso 1 1 calc R . .
C31 C 0.7661(6) 0.7914(13) -0.0352(3) 0.039(2) Uani 1 1 d . . .
H31 H 0.7576 0.7244 -0.0669 0.047 Uiso 1 1 calc R . .
C32 C 0.7146(6) 0.9562(13) -0.0385(3) 0.042(2) Uani 1 1 d . . .
C33 C 0.6578(6) 0.9966(14) -0.0882(3) 0.040(2) Uani 1 1 d . . .
H33 H 0.6565 0.9162 -0.1166 0.048 Uiso 1 1 calc R . .
C34 C 0.6059(6) 1.1439(14) -0.0966(3) 0.046(3) Uani 1 1 d . . .
C35 C 0.6061(6) 1.2690(14) -0.0561(3) 0.045(2) Uani 1 1 d . . .
H35 H 0.5694 1.3742 -0.0623 0.054 Uiso 1 1 calc R . .
C36 C 0.6620(6) 1.2330(13) -0.0067(3) 0.042(2) Uani 1 1 d . . .
C37 C 0.7187(6) 1.0775(13) 0.0032(3) 0.037(2) Uani 1 1 d . . .
C38 C 0.6022(7) 1.4893(15) 0.0315(4) 0.054(3) Uani 1 1 d . . .
H38A H 0.6135 1.5561 0.0647 0.082 Uiso 1 1 calc R . .
H38B H 0.5336 1.4481 0.0248 0.082 Uiso 1 1 calc R . .
H38C H 0.6145 1.5639 0.0022 0.082 Uiso 1 1 calc R . .
Na1 Na 0.7571(2) 1.8291(5) 0.36925(12) 0.0436(8) Uani 1 1 d . . .
Na2 Na 0.8164(2) 1.2592(5) 0.11964(12) 0.0415(8) Uani 1 1 d . . .
O7 O 0.6236(4) 1.7083(10) 0.3125(2) 0.0546(17) Uani 1 1 d . . .
H7A H 0.6419 1.6072 0.3059 0.065 Uiso 1 1 calc R . .
O14 O 0.7007(5) 1.1381(9) 0.1664(2) 0.0516(17) Uani 1 1 d . . .
H14A H 0.7177 1.0342 0.1732 0.062 Uiso 1 1 calc R . .
C39 C 0.6162(6) 1.1526(14) 0.2862(3) 0.046(2) Uani 1 1 d . . .
H39A H 0.6232 1.2077 0.2524 0.069 Uiso 1 1 calc R . .
H39B H 0.5504 1.1778 0.2946 0.069 Uiso 1 1 calc R . .
H39C H 0.6245 1.0262 0.2835 0.069 Uiso 1 1 calc R . .
C40 C 0.6937(6) 1.2231(13) 0.3294(3) 0.037(2) Uani 1 1 d . . .
C41 C 0.7372(7) 0.5777(16) 0.2097(4) 0.057(3) Uani 1 1 d . . .
H41A H 0.7419 0.4502 0.2092 0.086 Uiso 1 1 calc R . .
H41B H 0.6680 0.6122 0.2085 0.086 Uiso 1 1 calc R . .
H41C H 0.7770 0.6226 0.2423 0.086 Uiso 1 1 calc R . .
C42 C 0.7758(6) 0.6527(13) 0.1617(3) 0.038(2) Uani 1 1 d . . .
C43 C 0.5274(7) 1.701(2) 0.3269(5) 0.087(4) Uani 1 1 d . . .
H43A H 0.4814 1.6454 0.2983 0.130 Uiso 1 1 calc R . .
H43B H 0.5046 1.8194 0.3327 0.130 Uiso 1 1 calc R . .
H43C H 0.5301 1.6328 0.3596 0.130 Uiso 1 1 calc R . .
C44 C 0.6019(8) 1.1427(18) 0.1414(4) 0.073(4) Uani 1 1 d . . .
H44A H 0.5600 1.0882 0.1644 0.110 Uiso 1 1 calc R . .
H44B H 0.5951 1.0791 0.1078 0.110 Uiso 1 1 calc R . .
H44C H 0.5814 1.2642 0.1346 0.110 Uiso 1 1 calc R . .

loop_
_atom_site_aniso_label
_atom_site_aniso_U_11
_atom_site_aniso_U_22
_atom_site_aniso_U_33
_atom_site_aniso_U_23
_atom_site_aniso_U_13
_atom_site_aniso_U_12
Cd1 0.0379(3) 0.0395(4) 0.0273(3) 0.0040(3) 0.0021(2) 0.0023(3)
Br1 0.0714(7) 0.0838(9) 0.0493(6) -0.0175(6) 0.0293(5) -0.0163(6)
Br2 0.0431(5) 0.0921(10) 0.0698(7) 0.0262(6) 0.0186(5) 0.0014(6)
N1 0.049(4) 0.040(6) 0.031(4) 0.002(3) 0.005(3) -0.010(4)
N2 0.038(4) 0.035(5) 0.035(4) -0.001(3) -0.003(3) 0.006(4)
O1 0.057(4) 0.052(4) 0.054(4) 0.004(4) 0.014(3) 0.012(4)
O2 0.062(4) 0.046(4) 0.033(3) 0.007(3) 0.018(3) 0.012(3)
O3 0.042(3) 0.047(4) 0.052(4) 0.015(3) 0.024(3) 0.010(3)
O4 0.042(3) 0.045(4) 0.038(3) 0.007(3) 0.014(2) 0.007(3)
O5 0.063(4) 0.036(5) 0.049(4) 0.001(3) -0.017(3) 0.000(3)
O6 0.051(4) 0.043(4) 0.033(3) 0.001(3) -0.004(3) 0.004(3)
C1 0.073(7) 0.054(8) 0.068(7) 0.002(6) 0.030(6) 0.012(6)
C2 0.036(5) 0.050(7) 0.040(5) -0.001(4) 0.005(4) -0.005(5)
C3 0.043(5) 0.042(6) 0.053(5) -0.004(5) 0.013(4) -0.002(5)
C4 0.046(5) 0.055(7) 0.044(5) -0.008(5) 0.020(4) -0.009(5)
C5 0.036(5) 0.060(7) 0.032(5) 0.005(4) 0.005(4) -0.013(5)
C6 0.030(5) 0.055(7) 0.029(4) 0.001(4) 0.002(3) -0.004(4)
C7 0.028(5) 0.051(7) 0.041(5) 0.000(4) 0.002(4) 0.001(4)
C8 0.044(5) 0.048(7) 0.030(4) 0.009(4) 0.006(4) -0.007(5)
C9 0.054(6) 0.041(6) 0.030(4) 0.006(4) 0.003(4) 0.004(5)
C10 0.064(6) 0.020(5) 0.032(5) 0.007(4) -0.009(4) 0.006(4)
C11 0.051(5) 0.029(6) 0.049(5) 0.005(4) 0.007(4) -0.001(4)
C12 0.029(4) 0.046(7) 0.031(4) -0.007(4) -0.002(3) 0.004(4)
C13 0.042(5) 0.038(6) 0.028(4) -0.002(4) 0.001(4) 0.004(4)
C14 0.037(5) 0.051(7) 0.035(5) 0.001(4) 0.008(4) 0.007(5)
C15 0.025(4) 0.063(7) 0.041(5) 0.005(5) 0.006(3) -0.005(5)
C16 0.054(5) 0.046(6) 0.028(4) 0.000(4) 0.005(4) 0.001(5)
C17 0.033(4) 0.059(7) 0.024(4) -0.005(4) 0.002(3) 0.000(5)
C18 0.040(5) 0.039(6) 0.022(4) -0.006(4) 0.003(3) -0.002(4)
C19 0.052(6) 0.060(7) 0.037(5) 0.003(5) 0.012(4) 0.009(5)
Cd2 0.0398(3) 0.0385(4) 0.0301(3) -0.0025(3) 0.0111(2) 0.0012(3)
Br3 0.0386(5) 0.1123(11) 0.0397(5) 0.0067(6) -0.0010(4) -0.0116(6)
Br4 0.0732(7) 0.0889(10) 0.0527(6) 0.0035(6) -0.0205(5) 0.0095(7)
N3 0.035(4) 0.041(5) 0.036(4) -0.002(3) 0.011(3) 0.002(4)
N4 0.051(4) 0.034(5) 0.033(4) -0.003(3) 0.013(3) -0.001(4)
O8 0.039(3) 0.054(4) 0.037(3) -0.013(3) 0.001(2) -0.006(3)
O9 0.037(4) 0.040(4) 0.051(4) -0.009(3) -0.002(3) -0.003(3)
O10 0.053(4) 0.043(4) 0.037(3) -0.007(3) -0.002(3) 0.013(3)
O11 0.048(3) 0.043(4) 0.050(3) -0.010(3) 0.004(3) 0.010(4)
O12 0.070(4) 0.029(4) 0.053(4) -0.005(3) 0.038(3) -0.002(3)
O13 0.054(4) 0.039(4) 0.043(4) -0.004(3) 0.018(3) 0.000(3)
C20 0.055(6) 0.056(7) 0.042(5) -0.012(5) 0.002(4) -0.004(5)
C21 0.048(5) 0.057(7) 0.020(4) 0.009(4) 0.008(3) -0.007(5)
C22 0.050(5) 0.060(7) 0.018(4) 0.002(4) -0.003(3) -0.007(5)
C23 0.036(5) 0.070(8) 0.028(4) 0.013(5) 0.001(4) -0.004(5)
C24 0.040(5) 0.072(8) 0.023(4) 0.011(5) 0.008(4) 0.008(5)
C25 0.039(5) 0.043(7) 0.029(4) 0.007(4) 0.014(4) 0.003(4)
C26 0.040(5) 0.040(6) 0.030(4) 0.001(4) 0.011(4) -0.003(4)
C27 0.050(6) 0.042(7) 0.044(5) 0.013(4) 0.025(4) 0.018(5)
C28 0.048(5) 0.032(6) 0.055(6) 0.009(4) 0.022(4) 0.010(5)
C29 0.071(7) 0.036(6) 0.051(6) -0.004(5) 0.039(5) 0.001(5)
C30 0.069(6) 0.036(6) 0.025(4) -0.003(4) 0.010(4) -0.006(5)
C31 0.041(5) 0.053(7) 0.027(4) -0.008(4) 0.014(4) -0.010(5)
C32 0.039(5) 0.053(7) 0.034(5) 0.004(4) 0.008(4) 0.002(5)
C33 0.032(5) 0.051(7) 0.034(5) -0.006(4) -0.002(4) -0.006(5)
C34 0.033(5) 0.062(8) 0.039(5) 0.004(5) -0.005(4) 0.000(5)
C35 0.031(4) 0.049(6) 0.054(6) 0.009(5) 0.005(4) 0.000(4)
C36 0.035(5) 0.047(7) 0.043(5) -0.005(5) 0.007(4) -0.004(5)
C37 0.038(5) 0.047(6) 0.027(4) 0.000(4) 0.006(3) 0.003(5)
C38 0.053(6) 0.047(7) 0.063(6) -0.007(5) 0.012(5) 0.002(5)
Na1 0.0439(18) 0.043(2) 0.0427(17) 0.0050(17) 0.0054(14) 0.0033(18)
Na2 0.0482(19) 0.040(2) 0.0377(17) -0.0024(15) 0.0120(14) 0.0022(17)
O7 0.050(4) 0.051(5) 0.060(4) 0.003(4) 0.001(3) 0.007(3)
O14 0.069(4) 0.041(4) 0.049(4) -0.006(3) 0.021(3) -0.001(3)
C39 0.047(5) 0.050(7) 0.039(5) 0.004(4) 0.002(4) 0.006(5)
C40 0.036(5) 0.049(7) 0.028(4) -0.007(4) 0.008(4) -0.002(5)
C41 0.072(7) 0.066(8) 0.043(5) 0.003(5) 0.032(5) -0.004(6)
C42 0.039(5) 0.041(7) 0.038(5) 0.005(4) 0.013(4) -0.003(5)
C43 0.045(6) 0.106(12) 0.111(10) -0.014(9) 0.019(6) -0.006(7)
C44 0.069(8) 0.080(10) 0.074(8) -0.017(7) 0.023(6) -0.006(7)

loop_
_atom_type_symbol
_atom_type_description
_atom_type_scat_dispersion_real
_atom_type_scat_dispersion_imag
_atom_type_scat_source
C C 0.0033 0.0016 'International Tables Vol C Tables 4.2.6.8 and 6.1.1.4'
H H 0.0000 0.0000 'International Tables Vol C Tables 4.2.6.8 and 6.1.1.4'
N N 0.0061 0.0033 'International Tables Vol C Tables 4.2.6.8 and 6.1.1.4'
O O 0.0106 0.0060 'International Tables Vol C Tables 4.2.6.8 and 6.1.1.4'
Br Br -0.2901 2.4595 'International Tables Vol C Tables 4.2.6.8 and 6.1.1.4'
Cd Cd -0.8075 1.2024 'International Tables Vol C Tables 4.2.6.8 and 6.1.1.4'
Na Na 0.0362 0.0249 'International Tables Vol C Tables 4.2.6.8 and 6.1.1.4'

loop_
_geom_angle_atom_site_label_1
_geom_angle_atom_site_label_2
_geom_angle_atom_site_label_3
_geom_angle
_geom_angle_site_symmetry_1
_geom_angle_site_symmetry_3
_geom_angle_publ_flag
O2 Cd1 O3 78.5(2) . . ?
O2 Cd1 O5 93.6(2) . . ?
O3 Cd1 O5 90.4(2) . . ?
O2 Cd1 N2 139.1(2) . . ?
O3 Cd1 N2 82.8(2) . . ?
O5 Cd1 N2 122.8(2) . . ?
O2 Cd1 N1 82.1(2) . . ?
O3 Cd1 N1 138.2(2) . . ?
O5 Cd1 N1 127.6(3) . . ?
N2 Cd1 N1 88.4(2) . . ?
O2 Cd1 O6 127.2(2) . . ?
O3 Cd1 O6 132.2(2) . . ?
O5 Cd1 O6 53.2(2) . . ?
N2 Cd1 O6 92.0(2) . . ?
N1 Cd1 O6 88.7(2) . . ?
O2 Cd1 Na1 42.78(16) . . ?
O3 Cd1 Na1 42.30(15) . . ?
O5 Cd1 Na1 74.6(2) . . ?
N2 Cd1 Na1 124.5(2) . . ?
N1 Cd1 Na1 124.2(2) . . ?
O6 Cd1 Na1 127.52(14) . . ?
C8 N1 C9 118.7(7) . . ?
C8 N1 Cd1 127.0(6) . . ?
C9 N1 Cd1 114.3(5) . . ?
C12 N2 C11 116.5(7) . . ?
C12 N2 Cd1 127.3(6) . . ?
C11 N2 Cd1 116.2(5) . . ?
C2 O1 C1 116.0(7) . . ?
C2 O1 Na1 115.3(5) . . ?
C1 O1 Na1 128.5(6) . . ?
C7 O2 Cd1 130.6(6) . . ?
C7 O2 Na1 132.2(6) . . ?
Cd1 O2 Na1 97.0(2) . . ?
C18 O3 Cd1 129.3(6) . . ?
C18 O3 Na1 133.5(6) . . ?
Cd1 O3 Na1 97.2(2) . . ?
C17 O4 C19 116.8(6) . . ?
C17 O4 Na1 114.5(5) . . ?
C19 O4 Na1 128.1(5) . . ?
C40 O5 Cd1 99.3(5) . . ?
C40 O6 Na1 132.2(6) . 1_545 ?
C40 O6 Cd1 86.2(6) . . ?
Na1 O6 Cd1 141.3(3) 1_545 . ?
O1 C1 H1A 109.5 . . ?
O1 C1 H1B 109.5 . . ?
H1A C1 H1B 109.5 . . ?
O1 C1 H1C 109.5 . . ?
H1A C1 H1C 109.5 . . ?
H1B C1 H1C 109.5 . . ?
O1 C2 C3 124.8(9) . . ?
O1 C2 C7 113.9(7) . . ?
C3 C2 C7 121.3(9) . . ?
C2 C3 C4 117.9(9) . . ?
C2 C3 H3 121.1 . . ?
C4 C3 H3 121.1 . . ?
C5 C4 C3 122.9(8) . . ?
C5 C4 Br1 119.0(7) . . ?
C3 C4 Br1 118.1(8) . . ?
C4 C5 C6 119.5(9) . . ?
C4 C5 H5 120.3 . . ?
C6 C5 H5 120.3 . . ?
C7 C6 C5 120.2(9) . . ?
C7 C6 C8 125.4(8) . . ?
C5 C6 C8 114.3(8) . . ?
O2 C7 C6 125.7(9) . . ?
O2 C7 C2 116.1(8) . . ?
C6 C7 C2 118.2(8) . . ?
N1 C8 C6 128.8(8) . . ?
N1 C8 H8 115.6 . . ?
C6 C8 H8 115.6 . . ?
N1 C9 C10 114.2(8) . . ?
N1 C9 H9A 108.7 . . ?
C10 C9 H9A 108.7 . . ?
N1 C9 H9B 108.7 . . ?
C10 C9 H9B 108.7 . . ?
H9A C9 H9B 107.6 . . ?
C9 C10 C11 115.1(7) . . ?
C9 C10 H10A 108.5 . . ?
C11 C10 H10A 108.5 . . ?
C9 C10 H10B 108.5 . . ?
C11 C10 H10B 108.5 . . ?
H10A C10 H10B 107.5 . . ?
N2 C11 C10 112.5(7) . . ?
N2 C11 H11A 109.1 . . ?
C10 C11 H11A 109.1 . . ?
N2 C11 H11B 109.1 . . ?
C10 C11 H11B 109.1 . . ?
H11A C11 H11B 107.8 . . ?
N2 C12 C13 128.1(8) . . ?
N2 C12 H12 115.9 . . ?
C13 C12 H12 115.9 . . ?
C14 C13 C18 120.9(8) . . ?
C14 C13 C12 114.6(8) . . ?
C18 C13 C12 124.5(8) . . ?
C15 C14 C13 120.2(8) . . ?
C15 C14 H14 119.9 . . ?
C13 C14 H14 119.9 . . ?
C14 C15 C16 121.9(8) . . ?
C14 C15 Br2 119.7(7) . . ?
C16 C15 Br2 118.3(7) . . ?
C17 C16 C15 118.2(9) . . ?
C17 C16 H16 120.9 . . ?
C15 C16 H16 120.9 . . ?
C16 C17 O4 124.5(9) . . ?
C16 C17 C18 122.7(8) . . ?
O4 C17 C18 112.8(7) . . ?
O3 C18 C13 127.0(8) . . ?
O3 C18 C17 117.0(7) . . ?
C13 C18 C17 115.9(7) . . ?
O4 C19 H19A 109.5 . . ?
O4 C19 H19B 109.5 . . ?
H19A C19 H19B 109.5 . . ?
O4 C19 H19C 109.5 . . ?
H19A C19 H19C 109.5 . . ?
H19B C19 H19C 109.5 . . ?
O9 Cd2 O10 78.1(2) . . ?
O9 Cd2 N4 137.8(2) . . ?
O10 Cd2 N4 82.0(2) . . ?
O9 Cd2 O12 89.0(2) . . ?
O10 Cd2 O12 95.3(2) . . ?
N4 Cd2 O12 129.9(2) . . ?
O9 Cd2 N3 82.6(2) . . ?
O10 Cd2 N3 137.9(2) . . ?
N4 Cd2 N3 88.0(2) . . ?
O12 Cd2 N3 121.5(2) . . ?
O9 Cd2 O13 128.6(2) . . ?
O10 Cd2 O13 131.3(2) . . ?
N4 Cd2 O13 92.1(2) . . ?
O12 Cd2 O13 53.1(2) . . ?
N3 Cd2 O13 89.7(2) . . ?
O9 Cd2 C42 108.9(3) . . ?
O10 Cd2 C42 116.1(3) . . ?
N4 Cd2 C42 113.3(3) . . ?
O12 Cd2 C42 26.7(3) . . ?
N3 Cd2 C42 105.5(3) . . ?
O13 Cd2 C42 26.5(2) . . ?
O9 Cd2 Na2 41.95(16) . . ?
O10 Cd2 Na2 42.41(16) . . ?
N4 Cd2 Na2 123.6(2) . . ?
O12 Cd2 Na2 75.41(18) . . ?
N3 Cd2 Na2 123.7(2) . . ?
O13 Cd2 Na2 128.42(15) . . ?
C42 Cd2 Na2 102.1(2) . . ?
C27 N3 C28 116.9(7) . . ?
C27 N3 Cd2 126.8(6) . . ?
C28 N3 Cd2 116.3(5) . . ?
C31 N4 C30 117.3(7) . . ?
C31 N4 Cd2 127.8(6) . . ?
C30 N4 Cd2 114.9(5) . . ?
C21 O8 C20 116.8(7) . . ?
C21 O8 Na2 116.0(5) . . ?
C20 O8 Na2 126.8(5) . . ?
C26 O9 Cd2 130.6(6) . . ?
C26 O9 Na2 131.4(6) . . ?
Cd2 O9 Na2 97.9(2) . . ?
C37 O10 Cd2 130.3(6) . . ?
C37 O10 Na2 132.4(6) . . ?
Cd2 O10 Na2 97.2(2) . . ?
C36 O11 C38 117.9(7) . . ?
C36 O11 Na2 114.1(5) . . ?
C38 O11 Na2 127.9(5) . . ?
C42 O12 Cd2 98.4(5) . . ?
C42 O13 Na2 134.1(6) . 1_545 ?
C42 O13 Cd2 86.3(6) . . ?
Na2 O13 Cd2 139.2(3) 1_545 . ?
O8 C20 H20A 109.5 . . ?
O8 C20 H20B 109.5 . . ?
H20A C20 H20B 109.5 . . ?
O8 C20 H20C 109.5 . . ?
H20A C20 H20C 109.5 . . ?
H20B C20 H20C 109.5 . . ?
O8 C21 C22 125.4(9) . . ?
O8 C21 C26 112.6(7) . . ?
C22 C21 C26 122.0(9) . . ?
C23 C22 C21 119.2(9) . . ?
C23 C22 H22 120.4 . . ?
C21 C22 H22 120.4 . . ?
C24 C23 C22 121.8(8) . . ?
C24 C23 Br3 118.9(8) . . ?
C22 C23 Br3 119.3(8) . . ?
C23 C24 C25 120.7(9) . . ?
C23 C24 H24 119.6 . . ?
C25 C24 H24 119.6 . . ?
C24 C25 C26 119.7(9) . . ?
C24 C25 C27 115.4(8) . . ?
C26 C25 C27 124.9(8) . . ?
O9 C26 C25 126.0(8) . . ?
O9 C26 C21 117.4(8) . . ?
C25 C26 C21 116.6(8) . . ?
N3 C27 C25 128.7(8) . . ?
N3 C27 H27 115.7 . . ?
C25 C27 H27 115.7 . . ?
N3 C28 C29 114.0(8) . . ?
N3 C28 H28A 108.8 . . ?
C29 C28 H28A 108.8 . . ?
N3 C28 H28B 108.8 . . ?
C29 C28 H28B 108.8 . . ?
H28A C28 H28B 107.7 . . ?
C30 C29 C28 115.5(7) . . ?
C30 C29 H29A 108.4 . . ?
C28 C29 H29A 108.4 . . ?
C30 C29 H29B 108.4 . . ?
C28 C29 H29B 108.4 . . ?
H29A C29 H29B 107.5 . . ?
N4 C30 C29 114.0(8) . . ?
N4 C30 H30A 108.7 . . ?
C29 C30 H30A 108.7 . . ?
N4 C30 H30B 108.7 . . ?
C29 C30 H30B 108.7 . . ?
H30A C30 H30B 107.6 . . ?
N4 C31 C32 128.6(8) . . ?
N4 C31 H31 115.7 . . ?
C32 C31 H31 115.7 . . ?
C37 C32 C33 118.9(9) . . ?
C37 C32 C31 125.2(8) . . ?
C33 C32 C31 115.9(8) . . ?
C34 C33 C32 122.2(9) . . ?
C34 C33 H33 118.9 . . ?
C32 C33 H33 118.9 . . ?
C33 C34 C35 121.3(8) . . ?
C33 C34 Br4 120.7(7) . . ?
C35 C34 Br4 118.0(7) . . ?
C36 C35 C34 117.7(9) . . ?
C36 C35 H35 121.2 . . ?
C34 C35 H35 121.2 . . ?
O11 C36 C35 123.3(9) . . ?
O11 C36 C37 114.7(7) . . ?
C35 C36 C37 122.0(8) . . ?
O10 C37 C32 125.3(8) . . ?
O10 C37 C36 116.8(8) . . ?
C32 C37 C36 117.8(7) . . ?
O11 C38 H38A 109.5 . . ?
O11 C38 H38B 109.5 . . ?
H38A C38 H38B 109.5 . . ?
O11 C38 H38C 109.5 . . ?
H38A C38 H38C 109.5 . . ?
H38B C38 H38C 109.5 . . ?
O6 Na1 O3 132.3(3) 1_565 . ?
O6 Na1 O7 107.6(3) 1_565 . ?
O3 Na1 O7 105.5(3) . . ?
O6 Na1 O2 134.3(3) 1_565 . ?
O3 Na1 O2 74.6(2) . . ?
O7 Na1 O2 94.7(3) . . ?
O6 Na1 O1 78.0(2) 1_565 . ?
O3 Na1 O1 131.4(2) . . ?
O7 Na1 O1 95.5(2) . . ?
O2 Na1 O1 60.2(2) . . ?
O6 Na1 O4 78.1(2) 1_565 . ?
O3 Na1 O4 59.6(2) . . ?
O7 Na1 O4 107.3(2) . . ?
O2 Na1 O4 132.9(2) . . ?
O1 Na1 O4 151.0(3) . . ?
O6 Na1 Cd1 166.2(2) 1_565 . ?
O3 Na1 Cd1 40.51(16) . . ?
O7 Na1 Cd1 86.1(2) . . ?
O2 Na1 Cd1 40.27(16) . . ?
O1 Na1 Cd1 100.11(19) . . ?
O4 Na1 Cd1 99.14(17) . . ?
O13 Na2 O9 135.1(3) 1_565 . ?
O13 Na2 O14 106.2(3) 1_565 . ?
O9 Na2 O14 105.2(3) . . ?
O13 Na2 O10 135.0(3) 1_565 . ?
O9 Na2 O10 74.7(2) . . ?
O14 Na2 O10 91.4(3) . . ?
O13 Na2 O8 77.9(2) 1_565 . ?
O9 Na2 O8 60.3(2) . . ?
O14 Na2 O8 113.6(2) . . ?
O10 Na2 O8 132.3(2) . . ?
O13 Na2 O11 78.3(2) 1_565 . ?
O9 Na2 O11 132.4(2) . . ?
O14 Na2 O11 90.7(2) . . ?
O10 Na2 O11 60.1(2) . . ?
O8 Na2 O11 149.9(2) . . ?
O13 Na2 Cd2 169.2(2) 1_565 . ?
O9 Na2 Cd2 40.14(16) . . ?
O14 Na2 Cd2 84.41(19) . . ?
O10 Na2 Cd2 40.36(16) . . ?
O8 Na2 Cd2 99.97(18) . . ?
O11 Na2 Cd2 99.90(17) . . ?
C43 O7 Na1 121.3(7) . . ?
C43 O7 H7A 109.5 . . ?
Na1 O7 H7A 105.2 . . ?
C44 O14 Na2 116.4(6) . . ?
C44 O14 H14A 109.5 . . ?
Na2 O14 H14A 107.1 . . ?
C40 C39 H39A 109.5 . . ?
C40 C39 H39B 109.5 . . ?
H39A C39 H39B 109.5 . . ?
C40 C39 H39C 109.5 . . ?
H39A C39 H39C 109.5 . . ?
H39B C39 H39C 109.5 . . ?
O6 C40 O5 121.3(8) . . ?
O6 C40 C39 122.3(9) . . ?
O5 C40 C39 116.4(8) . . ?
C42 C41 H41A 109.5 . . ?
C42 C41 H41B 109.5 . . ?
H41A C41 H41B 109.5 . . ?
C42 C41 H41C 109.5 . . ?
H41A C41 H41C 109.5 . . ?
H41B C41 H41C 109.5 . . ?
O13 C42 O12 121.8(8) . . ?
O13 C42 C41 121.2(10) . . ?
O12 C42 C41 116.9(9) . . ?
O13 C42 Cd2 67.2(5) . . ?
O12 C42 Cd2 55.0(4) . . ?
C41 C42 Cd2 169.6(7) . . ?
O7 C43 H43A 109.5 . . ?
O7 C43 H43B 109.5 . . ?
H43A C43 H43B 109.5 . . ?
O7 C43 H43C 109.5 . . ?
H43A C43 H43C 109.5 . . ?
H43B C43 H43C 109.5 . . ?
O14 C44 H44A 109.5 . . ?
O14 C44 H44B 109.5 . . ?
H44A C44 H44B 109.5 . . ?
O14 C44 H44C 109.5 . . ?
H44A C44 H44C 109.5 . . ?
H44B C44 H44C 109.5 . . ?

loop_
_geom_bond_atom_site_label_1
_geom_bond_atom_site_label_2
_geom_bond_distance
_geom_bond_site_symmetry_2
_geom_bond_publ_flag
Cd1 O2 2.230(6) . ?
Cd1 O3 2.243(6) . ?
Cd1 O5 2.262(6) . ?
Cd1 N2 2.272(7) . ?
Cd1 N1 2.278(6) . ?
Cd1 O6 2.560(7) . ?
Cd1 Na1 3.425(4) . ?
Br1 C4 1.917(8) . ?
Br2 C15 1.907(8) . ?
N1 C8 1.287(11) . ?
N1 C9 1.482(12) . ?
N2 C12 1.290(10) . ?
N2 C11 1.469(11) . ?
O1 C2 1.377(11) . ?
O1 C1 1.430(12) . ?
O1 Na1 2.741(7) . ?
O2 C7 1.310(10) . ?
O2 Na1 2.343(7) . ?
O3 C18 1.299(9) . ?
O3 Na1 2.323(7) . ?
O4 C17 1.376(10) . ?
O4 C19 1.451(11) . ?
O4 Na1 2.801(6) . ?
O5 C40 1.265(12) . ?
O6 C40 1.231(10) . ?
O6 Na1 2.303(8) 1_545 ?
C1 H1A 0.9800 . ?
C1 H1B 0.9800 . ?
C1 H1C 0.9800 . ?
C2 C3 1.388(12) . ?
C2 C7 1.434(13) . ?
C3 C4 1.394(14) . ?
C3 H3 0.9500 . ?
C4 C5 1.364(14) . ?
C5 C6 1.410(11) . ?
C5 H5 0.9500 . ?
C6 C7 1.398(13) . ?
C6 C8 1.430(13) . ?
C8 H8 0.9500 . ?
C9 C10 1.483(13) . ?
C9 H9A 0.9900 . ?
C9 H9B 0.9900 . ?
C10 C11 1.555(12) . ?
C10 H10A 0.9900 . ?
C10 H10B 0.9900 . ?
C11 H11A 0.9900 . ?
C11 H11B 0.9900 . ?
C12 C13 1.465(13) . ?
C12 H12 0.9500 . ?
C13 C14 1.399(12) . ?
C13 C18 1.403(12) . ?
C14 C15 1.365(13) . ?
C14 H14 0.9500 . ?
C15 C16 1.398(13) . ?
C16 C17 1.360(11) . ?
C16 H16 0.9500 . ?
C17 C18 1.455(13) . ?
C19 H19A 0.9800 . ?
C19 H19B 0.9800 . ?
C19 H19C 0.9800 . ?
Cd2 O9 2.235(6) . ?
Cd2 O10 2.242(6) . ?
Cd2 N4 2.271(7) . ?
Cd2 O12 2.273(5) . ?
Cd2 N3 2.295(7) . ?
Cd2 O13 2.537(7) . ?
Cd2 C42 2.747(9) . ?
Cd2 Na2 3.434(4) . ?
Br3 C23 1.910(8) . ?
Br4 C34 1.916(8) . ?
N3 C27 1.288(11) . ?
N3 C28 1.454(12) . ?
N4 C31 1.275(11) . ?
N4 C30 1.471(12) . ?
O8 C21 1.353(11) . ?
O8 C20 1.431(11) . ?
O8 Na2 2.729(6) . ?
O9 C26 1.300(10) . ?
O9 Na2 2.318(7) . ?
O10 C37 1.310(9) . ?
O10 Na2 2.334(7) . ?
O11 C36 1.371(11) . ?
O11 C38 1.429(12) . ?
O11 Na2 2.778(7) . ?
O12 C42 1.246(12) . ?
O13 C42 1.228(11) . ?
O13 Na2 2.307(7) 1_545 ?
C20 H20A 0.9800 . ?
C20 H20B 0.9800 . ?
C20 H20C 0.9800 . ?
C21 C22 1.379(12) . ?
C21 C26 1.437(13) . ?
C22 C23 1.377(13) . ?
C22 H22 0.9500 . ?
C23 C24 1.359(14) . ?
C24 C25 1.411(12) . ?
C24 H24 0.9500 . ?
C25 C26 1.423(12) . ?
C25 C27 1.454(13) . ?
C27 H27 0.9500 . ?
C28 C29 1.541(13) . ?
C28 H28A 0.9900 . ?
C28 H28B 0.9900 . ?
C29 C30 1.492(13) . ?
C29 H29A 0.9900 . ?
C29 H29B 0.9900 . ?
C30 H30A 0.9900 . ?
C30 H30B 0.9900 . ?
C31 C32 1.443(13) . ?
C31 H31 0.9500 . ?
C32 C37 1.407(13) . ?
C32 C33 1.411(11) . ?
C33 C34 1.333(14) . ?
C33 H33 0.9500 . ?
C34 C35 1.412(13) . ?
C35 C36 1.392(12) . ?
C35 H35 0.9500 . ?
C36 C37 1.422(13) . ?
C38 H38A 0.9800 . ?
C38 H38B 0.9800 . ?
C38 H38C 0.9800 . ?
Na1 O6 2.303(8) 1_565 ?
Na1 O7 2.331(7) . ?
Na2 O13 2.307(7) 1_565 ?
Na2 O14 2.330(7) . ?
O7 C43 1.427(11) . ?
O7 H7A 0.8400 . ?
O14 C44 1.399(12) . ?
O14 H14A 0.8400 . ?
C39 C40 1.500(12) . ?
C39 H39A 0.9800 . ?
C39 H39B 0.9800 . ?
C39 H39C 0.9800 . ?
C41 C42 1.525(12) . ?
C41 H41A 0.9800 . ?
C41 H41B 0.9800 . ?
C41 H41C 0.9800 . ?
C43 H43A 0.9800 . ?
C43 H43B 0.9800 . ?
C43 H43C 0.9800 . ?
C44 H44A 0.9800 . ?
C44 H44B 0.9800 . ?
C44 H44C 0.9800 . ?

loop_
_geom_torsion_atom_site_label_1
_geom_torsion_atom_site_label_2
_geom_torsion_atom_site_label_3
_geom_torsion_atom_site_label_4
_geom_torsion
_geom_torsion_site_symmetry_1
_geom_torsion_site_symmetry_2
_geom_torsion_site_symmetry_3
_geom_torsion_site_symmetry_4
_geom_torsion_publ_flag
O2 Cd1 N1 C8 3.1(7) . . . . ?
O3 Cd1 N1 C8 65.9(8) . . . . ?
O5 Cd1 N1 C8 -85.4(8) . . . . ?
N2 Cd1 N1 C8 143.2(7) . . . . ?
O6 Cd1 N1 C8 -124.7(7) . . . . ?
Na1 Cd1 N1 C8 11.4(8) . . . . ?
O2 Cd1 N1 C9 -179.1(6) . . . . ?
O3 Cd1 N1 C9 -116.2(6) . . . . ?
O5 Cd1 N1 C9 92.5(6) . . . . ?
N2 Cd1 N1 C9 -38.9(5) . . . . ?
O6 Cd1 N1 C9 53.2(5) . . . . ?
Na1 Cd1 N1 C9 -170.7(5) . . . . ?
O2 Cd1 N2 C12 -65.5(7) . . . . ?
O3 Cd1 N2 C12 -2.5(6) . . . . ?
O5 Cd1 N2 C12 83.4(7) . . . . ?
N1 Cd1 N2 C12 -141.5(7) . . . . ?
O6 Cd1 N2 C12 129.8(6) . . . . ?
Na1 Cd1 N2 C12 -10.0(7) . . . . ?
O2 Cd1 N2 C11 115.6(6) . . . . ?
O3 Cd1 N2 C11 178.6(6) . . . . ?
O5 Cd1 N2 C11 -95.5(6) . . . . ?
N1 Cd1 N2 C11 39.6(5) . . . . ?
O6 Cd1 N2 C11 -49.1(5) . . . . ?
Na1 Cd1 N2 C11 171.0(5) . . . . ?
O3 Cd1 O2 C7 -148.5(7) . . . . ?
O5 Cd1 O2 C7 121.8(7) . . . . ?
N2 Cd1 O2 C7 -84.0(8) . . . . ?
N1 Cd1 O2 C7 -5.8(7) . . . . ?
O6 Cd1 O2 C7 76.6(7) . . . . ?
Na1 Cd1 O2 C7 -175.5(8) . . . . ?
O3 Cd1 O2 Na1 27.0(2) . . . . ?
O5 Cd1 O2 Na1 -62.7(3) . . . . ?
N2 Cd1 O2 Na1 91.5(4) . . . . ?
N1 Cd1 O2 Na1 169.8(3) . . . . ?
O6 Cd1 O2 Na1 -107.8(3) . . . . ?
O2 Cd1 O3 C18 152.6(7) . . . . ?
O5 Cd1 O3 C18 -113.8(7) . . . . ?
N2 Cd1 O3 C18 9.2(7) . . . . ?
N1 Cd1 O3 C18 88.6(7) . . . . ?
O6 Cd1 O3 C18 -77.1(7) . . . . ?
Na1 Cd1 O3 C18 179.9(8) . . . . ?
O2 Cd1 O3 Na1 -27.3(2) . . . . ?
O5 Cd1 O3 Na1 66.3(3) . . . . ?
N2 Cd1 O3 Na1 -170.7(3) . . . . ?
N1 Cd1 O3 Na1 -91.3(4) . . . . ?
O6 Cd1 O3 Na1 103.0(3) . . . . ?
O2 Cd1 O5 C40 -135.2(6) . . . . ?
O3 Cd1 O5 C40 146.3(6) . . . . ?
N2 Cd1 O5 C40 64.6(6) . . . . ?
N1 Cd1 O5 C40 -52.4(7) . . . . ?
O6 Cd1 O5 C40 0.0(5) . . . . ?
Na1 Cd1 O5 C40 -173.9(6) . . . . ?
O2 Cd1 O6 C40 62.0(5) . . . . ?
O3 Cd1 O6 C40 -48.3(6) . . . . ?
O5 Cd1 O6 C40 0.0(5) . . . . ?
N2 Cd1 O6 C40 -130.5(5) . . . . ?
N1 Cd1 O6 C40 141.2(5) . . . . ?
Na1 Cd1 O6 C40 7.4(5) . . . . ?
O2 Cd1 O6 Na1 -125.1(4) . . . 1_545 ?
O3 Cd1 O6 Na1 124.5(4) . . . 1_545 ?
O5 Cd1 O6 Na1 172.9(6) . . . 1_545 ?
N2 Cd1 O6 Na1 42.4(5) . . . 1_545 ?
N1 Cd1 O6 Na1 -45.9(5) . . . 1_545 ?
Na1 Cd1 O6 Na1 -179.7(4) . . . 1_545 ?
C1 O1 C2 C3 -9.4(13) . . . . ?
Na1 O1 C2 C3 166.8(7) . . . . ?
C1 O1 C2 C7 170.2(8) . . . . ?
Na1 O1 C2 C7 -13.6(9) . . . . ?
O1 C2 C3 C4 180.0(8) . . . . ?
C7 C2 C3 C4 0.4(13) . . . . ?
C2 C3 C4 C5 -2.3(14) . . . . ?
C2 C3 C4 Br1 178.8(6) . . . . ?
C3 C4 C5 C6 1.9(13) . . . . ?
Br1 C4 C5 C6 -179.2(6) . . . . ?
C4 C5 C6 C7 0.5(13) . . . . ?
C4 C5 C6 C8 178.9(8) . . . . ?
Cd1 O2 C7 C6 7.0(13) . . . . ?
Na1 O2 C7 C6 -167.0(6) . . . . ?
Cd1 O2 C7 C2 -175.8(5) . . . . ?
Na1 O2 C7 C2 10.2(11) . . . . ?
C5 C6 C7 O2 175.0(8) . . . . ?
C8 C6 C7 O2 -3.4(14) . . . . ?
C5 C6 C7 C2 -2.2(12) . . . . ?
C8 C6 C7 C2 179.5(8) . . . . ?
O1 C2 C7 O2 4.7(11) . . . . ?
C3 C2 C7 O2 -175.6(8) . . . . ?
O1 C2 C7 C6 -177.8(7) . . . . ?
C3 C2 C7 C6 1.8(12) . . . . ?
C9 N1 C8 C6 -179.4(8) . . . . ?
Cd1 N1 C8 C6 -1.6(13) . . . . ?
C7 C6 C8 N1 0.6(14) . . . . ?
C5 C6 C8 N1 -177.8(8) . . . . ?
C8 N1 C9 C10 -121.2(8) . . . . ?
Cd1 N1 C9 C10 60.7(8) . . . . ?
N1 C9 C10 C11 -75.8(10) . . . . ?
C12 N2 C11 C10 122.6(8) . . . . ?
Cd1 N2 C11 C10 -58.4(8) . . . . ?
C9 C10 C11 N2 73.7(10) . . . . ?
C11 N2 C12 C13 177.4(7) . . . . ?
Cd1 N2 C12 C13 -1.5(12) . . . . ?
N2 C12 C13 C14 -176.7(8) . . . . ?
N2 C12 C13 C18 1.6(13) . . . . ?
C18 C13 C14 C15 -3.8(13) . . . . ?
C12 C13 C14 C15 174.6(8) . . . . ?
C13 C14 C15 C16 0.7(13) . . . . ?
C13 C14 C15 Br2 -176.0(7) . . . . ?
C14 C15 C16 C17 1.0(13) . . . . ?
Br2 C15 C16 C17 177.7(6) . . . . ?
C15 C16 C17 O4 -179.3(8) . . . . ?
C15 C16 C17 C18 0.4(12) . . . . ?
C19 O4 C17 C16 4.2(12) . . . . ?
Na1 O4 C17 C16 -167.7(7) . . . . ?
C19 O4 C17 C18 -175.5(7) . . . . ?
Na1 O4 C17 C18 12.6(8) . . . . ?
Cd1 O3 C18 C13 -12.5(12) . . . . ?
Na1 O3 C18 C13 167.4(6) . . . . ?
Cd1 O3 C18 C17 166.8(5) . . . . ?
Na1 O3 C18 C17 -13.3(11) . . . . ?
C14 C13 C18 O3 -175.8(8) . . . . ?
C12 C13 C18 O3 5.9(13) . . . . ?
C14 C13 C18 C17 4.9(11) . . . . ?
C12 C13 C18 C17 -173.3(7) . . . . ?
C16 C17 C18 O3 177.4(8) . . . . ?
O4 C17 C18 O3 -2.9(10) . . . . ?
C16 C17 C18 C13 -3.3(12) . . . . ?
O4 C17 C18 C13 176.5(7) . . . . ?
O9 Cd2 N3 C27 4.9(7) . . . . ?
O10 Cd2 N3 C27 67.9(7) . . . . ?
N4 Cd2 N3 C27 143.6(7) . . . . ?
O12 Cd2 N3 C27 -79.3(7) . . . . ?
O13 Cd2 N3 C27 -124.2(7) . . . . ?
C42 Cd2 N3 C27 -102.7(7) . . . . ?
Na2 Cd2 N3 C27 13.8(7) . . . . ?
O9 Cd2 N3 C28 -176.8(6) . . . . ?
O10 Cd2 N3 C28 -113.8(6) . . . . ?
N4 Cd2 N3 C28 -38.1(6) . . . . ?
O12 Cd2 N3 C28 99.0(6) . . . . ?
O13 Cd2 N3 C28 54.1(6) . . . . ?
C42 Cd2 N3 C28 75.6(6) . . . . ?
Na2 Cd2 N3 C28 -167.9(5) . . . . ?
O9 Cd2 N4 C31 -67.3(8) . . . . ?
O10 Cd2 N4 C31 -4.9(7) . . . . ?
O12 Cd2 N4 C31 85.3(8) . . . . ?
N3 Cd2 N4 C31 -143.9(7) . . . . ?
O13 Cd2 N4 C31 126.5(7) . . . . ?
C42 Cd2 N4 C31 110.1(7) . . . . ?
Na2 Cd2 N4 C31 -13.9(8) . . . . ?
O9 Cd2 N4 C30 115.7(6) . . . . ?
O10 Cd2 N4 C30 178.1(6) . . . . ?
O12 Cd2 N4 C30 -91.6(6) . . . . ?
N3 Cd2 N4 C30 39.1(6) . . . . ?
O13 Cd2 N4 C30 -50.5(6) . . . . ?
C42 Cd2 N4 C30 -66.9(6) . . . . ?
Na2 Cd2 N4 C30 169.1(5) . . . . ?
O10 Cd2 O9 C26 -150.5(7) . . . . ?
N4 Cd2 O9 C26 -86.7(7) . . . . ?
O12 Cd2 O9 C26 113.9(7) . . . . ?
N3 Cd2 O9 C26 -8.1(7) . . . . ?
O13 Cd2 O9 C26 75.5(7) . . . . ?
C42 Cd2 O9 C26 95.8(7) . . . . ?
Na2 Cd2 O9 C26 -177.0(8) . . . . ?
O10 Cd2 O9 Na2 26.5(2) . . . . ?
N4 Cd2 O9 Na2 90.3(4) . . . . ?
O12 Cd2 O9 Na2 -69.1(3) . . . . ?
N3 Cd2 O9 Na2 168.9(3) . . . . ?
O13 Cd2 O9 Na2 -107.5(3) . . . . ?
C42 Cd2 O9 Na2 -87.2(3) . . . . ?
O9 Cd2 O10 C37 152.2(7) . . . . ?
N4 Cd2 O10 C37 9.7(7) . . . . ?
O12 Cd2 O10 C37 -120.0(7) . . . . ?
N3 Cd2 O10 C37 87.6(8) . . . . ?
O13 Cd2 O10 C37 -76.2(8) . . . . ?
C42 Cd2 O10 C37 -102.5(7) . . . . ?
Na2 Cd2 O10 C37 178.5(8) . . . . ?
O9 Cd2 O10 Na2 -26.3(2) . . . . ?
N4 Cd2 O10 Na2 -168.8(3) . . . . ?
O12 Cd2 O10 Na2 61.5(3) . . . . ?
N3 Cd2 O10 Na2 -90.8(4) . . . . ?
O13 Cd2 O10 Na2 105.4(3) . . . . ?
C42 Cd2 O10 Na2 79.1(3) . . . . ?
O9 Cd2 O12 C42 -139.1(6) . . . . ?
O10 Cd2 O12 C42 142.9(6) . . . . ?
N4 Cd2 O12 C42 58.9(7) . . . . ?
N3 Cd2 O12 C42 -58.5(6) . . . . ?
O13 Cd2 O12 C42 3.5(5) . . . . ?
Na2 Cd2 O12 C42 -179.3(6) . . . . ?
O9 Cd2 O13 C42 47.4(6) . . . . ?
O10 Cd2 O13 C42 -63.1(6) . . . . ?
N4 Cd2 O13 C42 -144.4(5) . . . . ?
O12 Cd2 O13 C42 -3.6(5) . . . . ?
N3 Cd2 O13 C42 127.6(5) . . . . ?
Na2 Cd2 O13 C42 -7.0(6) . . . . ?
O9 Cd2 O13 Na2 -126.3(4) . . . 1_545 ?
O10 Cd2 O13 Na2 123.1(4) . . . 1_545 ?
N4 Cd2 O13 Na2 41.9(5) . . . 1_545 ?
O12 Cd2 O13 Na2 -177.3(6) . . . 1_545 ?
N3 Cd2 O13 Na2 -46.1(5) . . . 1_545 ?
C42 Cd2 O13 Na2 -173.7(8) . . . 1_545 ?
Na2 Cd2 O13 Na2 179.2(4) . . . 1_545 ?
C20 O8 C21 C22 -5.8(11) . . . . ?
Na2 O8 C21 C22 167.3(6) . . . . ?
C20 O8 C21 C26 174.2(7) . . . . ?
Na2 O8 C21 C26 -12.8(8) . . . . ?
O8 C21 C22 C23 -179.9(7) . . . . ?
C26 C21 C22 C23 0.1(12) . . . . ?
C21 C22 C23 C24 -1.9(13) . . . . ?
C21 C22 C23 Br3 178.7(6) . . . . ?
C22 C23 C24 C25 1.9(13) . . . . ?
Br3 C23 C24 C25 -178.8(6) . . . . ?
C23 C24 C25 C26 0.0(12) . . . . ?
C23 C24 C25 C27 -179.7(7) . . . . ?
Cd2 O9 C26 C25 9.3(12) . . . . ?
Na2 O9 C26 C25 -166.7(6) . . . . ?
Cd2 O9 C26 C21 -172.8(5) . . . . ?
Na2 O9 C26 C21 11.1(11) . . . . ?
C24 C25 C26 O9 176.2(7) . . . . ?
C27 C25 C26 O9 -4.2(13) . . . . ?
C24 C25 C26 C21 -1.7(11) . . . . ?
C27 C25 C26 C21 178.0(7) . . . . ?
O8 C21 C26 O9 3.6(10) . . . . ?
C22 C21 C26 O9 -176.4(7) . . . . ?
O8 C21 C26 C25 -178.3(6) . . . . ?
C22 C21 C26 C25 1.6(11) . . . . ?
C28 N3 C27 C25 178.7(8) . . . . ?
Cd2 N3 C27 C25 -3.0(12) . . . . ?
C24 C25 C27 N3 -179.4(8) . . . . ?
C26 C25 C27 N3 1.0(13) . . . . ?
C27 N3 C28 C29 -125.1(8) . . . . ?
Cd2 N3 C28 C29 56.4(8) . . . . ?
N3 C28 C29 C30 -72.2(10) . . . . ?
C31 N4 C30 C29 121.5(8) . . . . ?
Cd2 N4 C30 C29 -61.2(8) . . . . ?
C28 C29 C30 N4 75.1(10) . . . . ?
C30 N4 C31 C32 178.1(8) . . . . ?
Cd2 N4 C31 C32 1.2(12) . . . . ?
N4 C31 C32 C37 1.6(14) . . . . ?
N4 C31 C32 C33 -179.7(8) . . . . ?
C37 C32 C33 C34 -1.7(13) . . . . ?
C31 C32 C33 C34 179.5(8) . . . . ?
C32 C33 C34 C35 0.8(14) . . . . ?
C32 C33 C34 Br4 179.4(7) . . . . ?
C33 C34 C35 C36 -0.4(13) . . . . ?
Br4 C34 C35 C36 -179.0(6) . . . . ?
C38 O11 C36 C35 9.2(12) . . . . ?
Na2 O11 C36 C35 -167.6(7) . . . . ?
C38 O11 C36 C37 -171.2(8) . . . . ?
Na2 O11 C36 C37 12.0(9) . . . . ?
C34 C35 C36 O11 -179.5(8) . . . . ?
C34 C35 C36 C37 1.0(13) . . . . ?
Cd2 O10 C37 C32 -10.7(13) . . . . ?
Na2 O10 C37 C32 167.2(7) . . . . ?
Cd2 O10 C37 C36 171.8(6) . . . . ?
Na2 O10 C37 C36 -10.3(12) . . . . ?
C33 C32 C37 O10 -175.3(8) . . . . ?
C31 C32 C37 O10 3.4(14) . . . . ?
C33 C32 C37 C36 2.2(12) . . . . ?
C31 C32 C37 C36 -179.2(8) . . . . ?
O11 C36 C37 O10 -3.8(11) . . . . ?
C35 C36 C37 O10 175.8(8) . . . . ?
O11 C36 C37 C32 178.5(7) . . . . ?
C35 C36 C37 C32 -1.9(13) . . . . ?
C18 O3 Na1 O6 -16.8(9) . . . 1_565 ?
Cd1 O3 Na1 O6 163.1(3) . . . 1_565 ?
C18 O3 Na1 O7 115.7(7) . . . . ?
Cd1 O3 Na1 O7 -64.4(3) . . . . ?
C18 O3 Na1 O2 -153.6(7) . . . . ?
Cd1 O3 Na1 O2 26.3(2) . . . . ?
C18 O3 Na1 O1 -132.1(7) . . . . ?
Cd1 O3 Na1 O1 47.8(4) . . . . ?
C18 O3 Na1 O4 14.5(6) . . . . ?
Cd1 O3 Na1 O4 -165.6(3) . . . . ?
C18 O3 Na1 Cd1 -179.9(8) . . . . ?
C7 O2 Na1 O6 14.0(9) . . . 1_565 ?
Cd1 O2 Na1 O6 -161.4(3) . . . 1_565 ?
C7 O2 Na1 O3 149.0(7) . . . . ?
Cd1 O2 Na1 O3 -26.4(2) . . . . ?
C7 O2 Na1 O7 -106.2(7) . . . . ?
Cd1 O2 Na1 O7 78.4(3) . . . . ?
C7 O2 Na1 O1 -12.6(7) . . . . ?
Cd1 O2 Na1 O1 172.0(3) . . . . ?
C7 O2 Na1 O4 134.9(7) . . . . ?
Cd1 O2 Na1 O4 -40.5(4) . . . . ?
C7 O2 Na1 Cd1 175.4(8) . . . . ?
C2 O1 Na1 O6 -148.1(6) . . . 1_565 ?
C1 O1 Na1 O6 27.5(8) . . . 1_565 ?
C2 O1 Na1 O3 -11.2(7) . . . . ?
C1 O1 Na1 O3 164.3(7) . . . . ?
C2 O1 Na1 O7 105.1(6) . . . . ?
C1 O1 Na1 O7 -79.4(8) . . . . ?
C2 O1 Na1 O2 12.8(6) . . . . ?
C1 O1 Na1 O2 -171.7(8) . . . . ?
C2 O1 Na1 O4 -112.8(7) . . . . ?
C1 O1 Na1 O4 62.7(9) . . . . ?
C2 O1 Na1 Cd1 18.0(6) . . . . ?
C1 O1 Na1 Cd1 -166.4(8) . . . . ?
C17 O4 Na1 O6 143.9(6) . . . 1_565 ?
C19 O4 Na1 O6 -26.9(7) . . . 1_565 ?
C17 O4 Na1 O3 -13.0(5) . . . . ?
C19 O4 Na1 O3 176.2(7) . . . . ?
C17 O4 Na1 O7 -111.2(6) . . . . ?
C19 O4 Na1 O7 78.0(7) . . . . ?
C17 O4 Na1 O2 2.8(7) . . . . ?
C19 O4 Na1 O2 -168.0(6) . . . . ?
C17 O4 Na1 O1 108.6(7) . . . . ?
C19 O4 Na1 O1 -62.2(8) . . . . ?
C17 O4 Na1 Cd1 -22.4(5) . . . . ?
C19 O4 Na1 Cd1 166.8(6) . . . . ?
O2 Cd1 Na1 O6 73.9(9) . . . 1_565 ?
O3 Cd1 Na1 O6 -64.8(9) . . . 1_565 ?
O5 Cd1 Na1 O6 -173.1(9) . . . 1_565 ?
N2 Cd1 Na1 O6 -53.6(9) . . . 1_565 ?
N1 Cd1 Na1 O6 61.6(9) . . . 1_565 ?
O6 Cd1 Na1 O6 -179.2(10) . . . 1_565 ?
O2 Cd1 Na1 O3 138.6(3) . . . . ?
O5 Cd1 Na1 O3 -108.3(3) . . . . ?
N2 Cd1 Na1 O3 11.2(3) . . . . ?
N1 Cd1 Na1 O3 126.4(3) . . . . ?
O6 Cd1 Na1 O3 -114.4(3) . . . . ?
O2 Cd1 Na1 O7 -101.9(3) . . . . ?
O3 Cd1 Na1 O7 119.4(3) . . . . ?
O5 Cd1 Na1 O7 11.2(2) . . . . ?
N2 Cd1 Na1 O7 130.6(3) . . . . ?
N1 Cd1 Na1 O7 -114.2(3) . . . . ?
O6 Cd1 Na1 O7 5.0(3) . . . . ?
O3 Cd1 Na1 O2 -138.6(3) . . . . ?
O5 Cd1 Na1 O2 113.1(3) . . . . ?
N2 Cd1 Na1 O2 -127.5(3) . . . . ?
N1 Cd1 Na1 O2 -12.3(3) . . . . ?
O6 Cd1 Na1 O2 106.9(3) . . . . ?
O2 Cd1 Na1 O1 -7.0(3) . . . . ?
O3 Cd1 Na1 O1 -145.7(3) . . . . ?
O5 Cd1 Na1 O1 106.0(2) . . . . ?
N2 Cd1 Na1 O1 -134.5(2) . . . . ?
N1 Cd1 Na1 O1 -19.3(3) . . . . ?
O6 Cd1 Na1 O1 99.9(2) . . . . ?
O2 Cd1 Na1 O4 151.2(3) . . . . ?
O3 Cd1 Na1 O4 12.5(3) . . . . ?
O5 Cd1 Na1 O4 -95.8(2) . . . . ?
N2 Cd1 Na1 O4 23.7(2) . . . . ?
N1 Cd1 Na1 O4 138.9(2) . . . . ?
O6 Cd1 Na1 O4 -101.9(2) . . . . ?
C26 O9 Na2 O13 11.4(8) . . . 1_565 ?
Cd2 O9 Na2 O13 -165.6(3) . . . 1_565 ?
C26 O9 Na2 O14 -121.6(7) . . . . ?
Cd2 O9 Na2 O14 61.5(3) . . . . ?
C26 O9 Na2 O10 151.1(7) . . . . ?
Cd2 O9 Na2 O10 -25.8(2) . . . . ?
C26 O9 Na2 O8 -12.7(6) . . . . ?
Cd2 O9 Na2 O8 170.3(3) . . . . ?
C26 O9 Na2 O11 133.1(6) . . . . ?
Cd2 O9 Na2 O11 -43.9(4) . . . . ?
C26 O9 Na2 Cd2 177.0(8) . . . . ?
C37 O10 Na2 O13 -12.9(9) . . . 1_565 ?
Cd2 O10 Na2 O13 165.5(3) . . . 1_565 ?
C37 O10 Na2 O9 -152.7(8) . . . . ?
Cd2 O10 Na2 O9 25.7(2) . . . . ?
C37 O10 Na2 O14 101.9(7) . . . . ?
Cd2 O10 Na2 O14 -79.6(3) . . . . ?
C37 O10 Na2 O8 -133.7(7) . . . . ?
Cd2 O10 Na2 O8 44.7(4) . . . . ?
C37 O10 Na2 O11 11.9(7) . . . . ?
Cd2 O10 Na2 O11 -169.6(3) . . . . ?
C37 O10 Na2 Cd2 -178.4(9) . . . . ?
C21 O8 Na2 O13 -150.1(6) . . . 1_565 ?
C20 O8 Na2 O13 22.2(7) . . . 1_565 ?
C21 O8 Na2 O9 12.7(5) . . . . ?
C20 O8 Na2 O9 -175.0(7) . . . . ?
C21 O8 Na2 O14 107.3(5) . . . . ?
C20 O8 Na2 O14 -80.5(7) . . . . ?
C21 O8 Na2 O10 -8.5(7) . . . . ?
C20 O8 Na2 O10 163.8(6) . . . . ?
C21 O8 Na2 O11 -111.5(7) . . . . ?
C20 O8 Na2 O11 60.7(8) . . . . ?
C21 O8 Na2 Cd2 19.0(5) . . . . ?
C20 O8 Na2 Cd2 -168.7(6) . . . . ?
C36 O11 Na2 O13 150.8(6) . . . 1_565 ?
C38 O11 Na2 O13 -25.7(7) . . . 1_565 ?
C36 O11 Na2 O9 8.6(7) . . . . ?
C38 O11 Na2 O9 -167.8(7) . . . . ?
C36 O11 Na2 O14 -102.8(6) . . . . ?
C38 O11 Na2 O14 80.8(7) . . . . ?
C36 O11 Na2 O10 -11.6(5) . . . . ?
C38 O11 Na2 O10 172.0(7) . . . . ?
C36 O11 Na2 O8 112.2(6) . . . . ?
C38 O11 Na2 O8 -64.2(8) . . . . ?
C36 O11 Na2 Cd2 -18.4(6) . . . . ?
C38 O11 Na2 Cd2 165.2(7) . . . . ?
O9 Cd2 Na2 O13 69.3(12) . . . 1_565 ?
O10 Cd2 Na2 O13 -70.3(12) . . . 1_565 ?
N4 Cd2 Na2 O13 -57.0(12) . . . 1_565 ?
O12 Cd2 Na2 O13 174.5(12) . . . 1_565 ?
N3 Cd2 Na2 O13 56.0(12) . . . 1_565 ?
O13 Cd2 Na2 O13 177.3(13) . . . 1_565 ?
C42 Cd2 Na2 O13 174.1(12) . . . 1_565 ?
O10 Cd2 Na2 O9 -139.6(4) . . . . ?
N4 Cd2 Na2 O9 -126.3(3) . . . . ?
O12 Cd2 Na2 O9 105.2(3) . . . . ?
N3 Cd2 Na2 O9 -13.2(3) . . . . ?
O13 Cd2 Na2 O9 108.1(3) . . . . ?
C42 Cd2 Na2 O9 104.9(3) . . . . ?
O9 Cd2 Na2 O14 -121.6(3) . . . . ?
O10 Cd2 Na2 O14 98.9(3) . . . . ?
N4 Cd2 Na2 O14 112.2(3) . . . . ?
O12 Cd2 Na2 O14 -16.4(2) . . . . ?
N3 Cd2 Na2 O14 -134.8(3) . . . . ?
O13 Cd2 Na2 O14 -13.5(3) . . . . ?
C42 Cd2 Na2 O14 -16.7(3) . . . . ?
O9 Cd2 Na2 O10 139.6(4) . . . . ?
N4 Cd2 Na2 O10 13.3(3) . . . . ?
O12 Cd2 Na2 O10 -115.2(3) . . . . ?
N3 Cd2 Na2 O10 126.3(3) . . . . ?
O13 Cd2 Na2 O10 -112.4(3) . . . . ?
C42 Cd2 Na2 O10 -115.6(3) . . . . ?
O9 Cd2 Na2 O8 -8.6(3) . . . . ?
O10 Cd2 Na2 O8 -148.1(3) . . . . ?
N4 Cd2 Na2 O8 -134.8(2) . . . . ?
O12 Cd2 Na2 O8 96.6(2) . . . . ?
N3 Cd2 Na2 O8 -21.8(2) . . . . ?
O13 Cd2 Na2 O8 99.5(2) . . . . ?
C42 Cd2 Na2 O8 96.3(2) . . . . ?
O9 Cd2 Na2 O11 148.7(3) . . . . ?
O10 Cd2 Na2 O11 9.1(3) . . . . ?
N4 Cd2 Na2 O11 22.4(3) . . . . ?
O12 Cd2 Na2 O11 -106.1(2) . . . . ?
N3 Cd2 Na2 O11 135.4(2) . . . . ?
O13 Cd2 Na2 O11 -103.3(2) . . . . ?
C42 Cd2 Na2 O11 -106.5(2) . . . . ?
O6 Na1 O7 C43 -78.5(9) 1_565 . . . ?
O3 Na1 O7 C43 136.4(9) . . . . ?
O2 Na1 O7 C43 61.1(9) . . . . ?
O1 Na1 O7 C43 0.7(9) . . . . ?
O4 Na1 O7 C43 -161.1(9) . . . . ?
Cd1 Na1 O7 C43 100.5(9) . . . . ?
O13 Na2 O14 C44 78.1(7) 1_565 . . . ?
O9 Na2 O14 C44 -134.5(7) . . . . ?
O10 Na2 O14 C44 -60.0(7) . . . . ?
O8 Na2 O14 C44 161.7(7) . . . . ?
O11 Na2 O14 C44 0.0(7) . . . . ?
Cd2 Na2 O14 C44 -99.8(7) . . . . ?
Na1 O6 C40 O5 -174.0(6) 1_545 . . . ?
Cd1 O6 C40 O5 0.0(8) . . . . ?
Na1 O6 C40 C39 7.2(12) 1_545 . . . ?
Cd1 O6 C40 C39 -178.8(7) . . . . ?
Cd1 O5 C40 O6 0.0(9) . . . . ?
Cd1 O5 C40 C39 178.9(6) . . . . ?
Na2 O13 C42 O12 -179.6(6) 1_545 . . . ?
Cd2 O13 C42 O12 6.1(9) . . . . ?
Na2 O13 C42 C41 1.2(13) 1_545 . . . ?
Cd2 O13 C42 C41 -173.1(8) . . . . ?
Na2 O13 C42 Cd2 174.3(8) 1_545 . . . ?
Cd2 O12 C42 O13 -6.9(10) . . . . ?
Cd2 O12 C42 C41 172.3(7) . . . . ?
O9 Cd2 C42 O13 -142.6(5) . . . . ?
O10 Cd2 C42 O13 131.7(5) . . . . ?
N4 Cd2 C42 O13 39.3(6) . . . . ?
O12 Cd2 C42 O13 173.6(9) . . . . ?
N3 Cd2 C42 O13 -55.3(5) . . . . ?
Na2 Cd2 C42 O13 174.4(5) . . . . ?
O9 Cd2 C42 O12 43.8(6) . . . . ?
O10 Cd2 C42 O12 -41.9(6) . . . . ?
N4 Cd2 C42 O12 -134.3(6) . . . . ?
N3 Cd2 C42 O12 131.1(6) . . . . ?
O13 Cd2 C42 O12 -173.6(9) . . . . ?
Na2 Cd2 C42 O12 0.7(6) . . . . ?
O9 Cd2 C42 C41 3(4) . . . . ?
O10 Cd2 C42 C41 -83(4) . . . . ?
N4 Cd2 C42 C41 -175(4) . . . . ?
O12 Cd2 C42 C41 -41(4) . . . . ?
N3 Cd2 C42 C41 90(4) . . . . ?
O13 Cd2 C42 C41 145(4) . . . . ?
Na2 Cd2 C42 C41 -40(4) . . . . ?
